data_7024664
loop_
_publ_author_name
'Xing, Hongzhu'
'Li, Yi'
'Su, Tan'
'Xu, Jin'
'Yang, Weiting'
'Zhu, Enbo'
'Yu, Jihong'
'Xu, Ruren'

_publ_section_title
;
 Spontaneous crystallization of a new chiral open-framework borophosphate
 in the ionothermal system.
;
_journal_issue 7
_journal_name_full 'Dalton transactions (Cambridge, England : 2003)'
_journal_page_first 1713
_journal_page_last 1715
_journal_paper_doi 10.1039/b919933k
_journal_volume 39
_journal_year 2010
_chemical_absolute_configuration ad
_chemical_formula_sum 'B H9 N2 O8 P2'
_chemical_formula_weight 237.84
_chemical_name_systematic
;
?
;
_space_group_IT_number 92
_symmetry_cell_setting tetragonal
_symmetry_space_group_name_Hall 'P 4abw 2nw'
_symmetry_space_group_name_H-M 'P 41 21 2'
_atom_sites_solution_hydrogens geom
_atom_sites_solution_primary direct
_atom_sites_solution_secondary difmap
_audit_creation_method SHELXL-97
_cell_angle_alpha 90.00
_cell_angle_beta 90.00
_cell_angle_gamma 90.00
_cell_formula_units_Z 4
_cell_length_a 7.2392(10)
_cell_length_b 7.2392(10)
_cell_length_c 14.870(3)
_cell_measurement_reflns_used 7327
_cell_measurement_temperature 293(2)
_cell_measurement_theta_max 27.41
_cell_measurement_theta_min 3.13
_cell_volume 779.3(2)
_computing_structure_refinement 'SHELXL-97 (Sheldrick, 1997)'
_computing_structure_solution 'SHELXS-97 (Sheldrick, 1990)'
_diffrn_ambient_temperature 293(2)
_diffrn_measured_fraction_theta_full 1.000
_diffrn_measured_fraction_theta_max 1.000
_diffrn_radiation_monochromator graphite
_diffrn_radiation_source 'fine-focus sealed tube'
_diffrn_radiation_type MoK\a
_diffrn_radiation_wavelength 0.71073
_diffrn_reflns_av_R_equivalents 0.0215
_diffrn_reflns_av_sigmaI/netI 0.0110
_diffrn_reflns_limit_h_max 9
_diffrn_reflns_limit_h_min -8
_diffrn_reflns_limit_k_max 9
_diffrn_reflns_limit_k_min -9
_diffrn_reflns_limit_l_max 19
_diffrn_reflns_limit_l_min -19
_diffrn_reflns_number 7670
_diffrn_reflns_theta_full 27.41
_diffrn_reflns_theta_max 27.41
_diffrn_reflns_theta_min 3.13
_exptl_absorpt_coefficient_mu 0.581
_exptl_absorpt_correction_type none
_exptl_absorpt_process_details none
_exptl_crystal_colour colourless
_exptl_crystal_density_diffrn 2.027
_exptl_crystal_density_meas ?
_exptl_crystal_density_method 'not measured'
_exptl_crystal_description octahedral
_exptl_crystal_F_000 336
_exptl_crystal_size_max 0.14
_exptl_crystal_size_mid 0.12
_exptl_crystal_size_min 0.12
_refine_diff_density_max 0.311
_refine_diff_density_min -0.293
_refine_diff_density_rms 0.059
_refine_ls_abs_structure_details 'Flack H D (1983), Acta Cryst. A39, 876-881'
_refine_ls_abs_structure_Flack -0.03(13)
_refine_ls_extinction_method none
_refine_ls_goodness_of_fit_ref 1.144
_refine_ls_hydrogen_treatment mixed
_refine_ls_matrix_type full
_refine_ls_number_parameters 80
_refine_ls_number_reflns 893
_refine_ls_number_restraints 0
_refine_ls_restrained_S_all 1.144
_refine_ls_R_factor_all 0.0214
_refine_ls_R_factor_gt 0.0211
_refine_ls_shift/su_max 0.153
_refine_ls_shift/su_mean 0.058
_refine_ls_structure_factor_coef Fsqd
_refine_ls_weighting_details 'calc w=1/[\s^2^(Fo^2^)+(0.0371P)^2^+0.2180P] where P=(Fo^2^+2Fc^2^)/3'
_refine_ls_weighting_scheme calc
_refine_ls_wR_factor_gt 0.0572
_refine_ls_wR_factor_ref 0.0574
_reflns_number_gt 879
_reflns_number_total 893
_reflns_threshold_expression >2sigma(I)
_cod_data_source_file b919933k.txt
_cod_data_source_block JIS-2
_cod_depositor_comments
;
The following automatic conversions were performed:

'_exptl_crystal_density_meas' value 'none' was changed to '?' - the
value is perceived as not measured.

Automatic conversion script
Id: cif_fix_values 3008 2015-01-20 13:52:24Z robertas 
;
_cod_original_sg_symbol_H-M P41212
_cod_database_code 7024664

loop_
_symmetry_equiv_pos_as_xyz
'x, y, z'
'-x, -y, z+1/2'
'-y+1/2, x+1/2, z+1/4'
'y+1/2, -x+1/2, z+3/4'
'-x+1/2, y+1/2, -z+1/4'
'x+1/2, -y+1/2, -z+3/4'
'y, x, -z'
'-y, -x, -z+1/2'

loop_
_atom_site_label
_atom_site_type_symbol
_atom_site_fract_x
_atom_site_fract_y
_atom_site_fract_z
_atom_site_U_iso_or_equiv
_atom_site_adp_type
_atom_site_occupancy
_atom_site_symmetry_multiplicity
_atom_site_calc_flag
_atom_site_refinement_flags
_atom_site_disorder_assembly
_atom_site_disorder_group
B B 0.71259(11) 0.28741(11) 0.2500 0.0067(2) Uani 1 2 d S . .
N N 0.36616(10) 0.03753(10) 0.07956(5) 0.01932(17) Uani 1 1 d . . .
O1 O 0.99543(8) 0.21504(8) 0.09208(4) 0.01873(13) Uani 1 1 d . . .
O2 O 0.98783(8) -0.08751(8) 0.17468(3) 0.01831(13) Uani 1 1 d . . .
O3 O 0.76926(7) -0.03342(7) 0.04559(3) 0.00969(11) Uani 1 1 d . . .
O4 O 0.71633(7) 0.13030(7) 0.18708(3) 0.01014(11) Uani 1 1 d . . .
P1 P 0.87463(2) 0.06037(2) 0.124227(11) 0.00846(4) Uani 1 1 d . . .
H1 H 0.4325(17) 0.1364(17) 0.0824(8) 0.037(3) Uiso 1 1 d . . .
H2 H 0.4233(18) -0.0542(18) 0.1036(9) 0.053(4) Uiso 1 1 d . . .
H3 H 0.3297(17) 0.0204(17) 0.0258(8) 0.033(3) Uiso 1 1 d . . .
H4 H 0.2805(19) 0.0586(17) 0.1090(9) 0.046(4) Uiso 1 1 d . . .
H5 H 1.020(4) -0.051(4) 0.2238(13) 0.041(8) Uiso 0.50 1 d P A -1

loop_
_atom_site_aniso_label
_atom_site_aniso_U_11
_atom_site_aniso_U_22
_atom_site_aniso_U_33
_atom_site_aniso_U_23
_atom_site_aniso_U_13
_atom_site_aniso_U_12
B 0.0072(3) 0.0072(3) 0.0056(4) 0.0007(3) 0.0007(3) 0.0002(4)
N 0.0149(3) 0.0182(3) 0.0249(3) 0.0025(3) -0.0011(3) 0.0011(3)
O1 0.0176(3) 0.0188(3) 0.0198(2) -0.0070(2) 0.0060(2) -0.0076(2)
O2 0.0214(3) 0.0199(3) 0.0136(2) -0.0082(2) -0.0091(2) 0.0104(2)
O3 0.0115(2) 0.0087(2) 0.0088(2) -0.00402(18) -0.00197(18) 0.00124(19)
O4 0.0091(2) 0.0117(2) 0.0096(2) -0.00463(19) 0.00209(19) -0.00079(19)
P1 0.00762(7) 0.00996(7) 0.00780(7) -0.00423(7) -0.00012(6) 0.00072(6)

loop_
_atom_type_symbol
_atom_type_description
_atom_type_scat_dispersion_real
_atom_type_scat_dispersion_imag
_atom_type_scat_source
C C 0.0033 0.0016 'International Tables Vol C Tables 4.2.6.8 and 6.1.1.4'
H H 0.0000 0.0000 'International Tables Vol C Tables 4.2.6.8 and 6.1.1.4'
B B 0.0013 0.0007 'International Tables Vol C Tables 4.2.6.8 and 6.1.1.4'
N N 0.0061 0.0033 'International Tables Vol C Tables 4.2.6.8 and 6.1.1.4'
O O 0.0106 0.0060 'International Tables Vol C Tables 4.2.6.8 and 6.1.1.4'
P P 0.1023 0.0942 'International Tables Vol C Tables 4.2.6.8 and 6.1.1.4'

loop_
_geom_angle_atom_site_label_1
_geom_angle_atom_site_label_2
_geom_angle_atom_site_label_3
_geom_angle
_geom_angle_site_symmetry_1
_geom_angle_site_symmetry_3
O3 B O3 111.76(8) 5_655 3_545
O3 B O4 112.76(3) 5_655 .
O3 B O4 103.90(3) 3_545 .
O3 B O4 103.90(3) 5_655 8_665
O3 B O4 112.76(3) 3_545 8_665
O4 B O4 112.03(8) . 8_665
H1 N H2 110.7(12) . .
H1 N H3 109.8(12) . .
H2 N H3 115.3(12) . .
H1 N H4 104.7(12) . .
H2 N H4 107.5(13) . .
H3 N H4 108.2(13) . .
P1 O2 H5 111.4(18) . .
B O3 P1 133.59(4) 4_554 .
B O4 P1 130.04(4) . .
O1 P1 O2 111.32(3) . .
O1 P1 O3 111.91(3) . .
O2 P1 O3 108.89(3) . .
O1 P1 O4 112.12(3) . .
O2 P1 O4 108.87(3) . .
O3 P1 O4 103.40(3) . .

loop_
_geom_bond_atom_site_label_1
_geom_bond_atom_site_label_2
_geom_bond_distance
_geom_bond_site_symmetry_2
B O3 1.4694(8) 5_655
B O3 1.4695(8) 3_545
B O4 1.4730(8) .
B O4 1.4730(8) 8_665
N H1 0.863(12) .
N H2 0.860(13) .
N H3 0.851(11) .
N H4 0.775(14) .
O1 P1 1.4990(6) .
O2 P1 1.5428(6) .
O2 H5 0.81(2) .
O3 B 1.4695(8) 4_554
O3 P1 1.5525(6) .
O4 P1 1.5631(6) .
